data_4509116
loop_
_publ_author_name
'Ding, Bin'
'Liu, Yuan-Yuan'
'Huang, Yong-Quan'
'Shi, Wei'
'Cheng, Peng'
'Liao, Dai-Zheng'
'Yan, Shi-Ping'

_publ_section_title
;
 Structural Variations Influenced by Ligand Conformation and Counteranions
 in Copper(II) Complexes with Flexible Bis-Triazole Ligand
;
_journal_issue 1
_journal_name_full 'Crystal Growth &amp; Design'
_journal_page_first 593
_journal_paper_doi 10.1021/cg8008943
_journal_volume 9
_journal_year 2009
_chemical_formula_moiety 'C24 H24 B2 Cu F8 N12'
_chemical_formula_sum 'C24 H24 B2 Cu F8 N12'
_chemical_formula_weight 717.71
_chemical_name_systematic
; 
 ? 
;
_space_group_IT_number 15
_symmetry_cell_setting monoclinic
_symmetry_space_group_name_Hall '-C 2yc'
_symmetry_space_group_name_H-M 'C 1 2/c 1'
_atom_sites_solution_hydrogens geom
_atom_sites_solution_primary direct
_atom_sites_solution_secondary difmap
_audit_creation_method SHELXL-97
_cell_angle_alpha 90.00
_cell_angle_beta 124.507(3)
_cell_angle_gamma 90.00
_cell_formula_units_Z 4
_cell_length_a 24.199(4)
_cell_length_b 9.6398(16)
_cell_length_c 15.528(3)
_cell_measurement_reflns_used 1508
_cell_measurement_temperature 294(2)
_cell_measurement_theta_max 22.51
_cell_measurement_theta_min 2.35
_cell_volume 2985.0(9)
_computing_cell_refinement 'Bruker SMART'
_computing_data_collection 'Bruker SMART'
_computing_data_reduction 'Bruker SAINT'
_computing_molecular_graphics 'Bruker SHELXTL'
_computing_publication_material 'Bruker SHELXTL'
_computing_structure_refinement 'SHELXL-97 (Sheldrick, 1997)'
_computing_structure_solution 'SHELXS-97 (Sheldrick, 1990)'
_diffrn_ambient_temperature 294(2)
_diffrn_measured_fraction_theta_full 0.996
_diffrn_measured_fraction_theta_max 0.996
_diffrn_measurement_device_type 'CCD area detector'
_diffrn_measurement_method 'phi and omega scans'
_diffrn_radiation_monochromator graphite
_diffrn_radiation_source 'fine-focus sealed tube'
_diffrn_radiation_type MoK\a
_diffrn_radiation_wavelength 0.71073
_diffrn_reflns_av_R_equivalents 0.0540
_diffrn_reflns_av_sigmaI/netI 0.0679
_diffrn_reflns_limit_h_max 30
_diffrn_reflns_limit_h_min -18
_diffrn_reflns_limit_k_max 12
_diffrn_reflns_limit_k_min -12
_diffrn_reflns_limit_l_max 14
_diffrn_reflns_limit_l_min -19
_diffrn_reflns_number 8255
_diffrn_reflns_theta_full 26.38
_diffrn_reflns_theta_max 26.38
_diffrn_reflns_theta_min 2.04
_exptl_absorpt_coefficient_mu 0.822
_exptl_absorpt_correction_T_max 1.000000
_exptl_absorpt_correction_T_min 0.748788
_exptl_absorpt_correction_type multi-scan
_exptl_absorpt_process_details SADABS
_exptl_crystal_colour blue
_exptl_crystal_density_diffrn 1.597
_exptl_crystal_density_meas 1.597
_exptl_crystal_density_method 'not measured'
_exptl_crystal_F_000 1452
_exptl_crystal_size_max 0.22
_exptl_crystal_size_mid 0.20
_exptl_crystal_size_min 0.16
_refine_diff_density_max 0.543
_refine_diff_density_min -0.540
_refine_diff_density_rms 0.076
_refine_ls_extinction_method none
_refine_ls_goodness_of_fit_ref 1.012
_refine_ls_hydrogen_treatment constr
_refine_ls_matrix_type full
_refine_ls_number_parameters 268
_refine_ls_number_reflns 3047
_refine_ls_number_restraints 220
_refine_ls_restrained_S_all 1.079
_refine_ls_R_factor_all 0.1130
_refine_ls_R_factor_gt 0.0574
_refine_ls_shift/su_max 0.005
_refine_ls_shift/su_mean 0.000
_refine_ls_structure_factor_coef Fsqd
_refine_ls_weighting_details 'calc w=1/[\s^2^(Fo^2^)+(0.0601P)^2^+10.4435P] where P=(Fo^2^+2Fc^2^)/3'
_refine_ls_weighting_scheme calc
_refine_ls_wR_factor_gt 0.1317
_refine_ls_wR_factor_ref 0.1631
_reflns_number_gt 1765
_reflns_number_total 3047
_reflns_threshold_expression >2sigma(I)
_cod_data_source_file cg8008943sup1.cif
_cod_data_source_block 4
_cod_depositor_comments
;
The following automatic conversions were performed:

'_symmetry_cell_setting' value 'Monoclinic' changed to 'monoclinic'
according to /home/saulius/struct/CIF-dictionaries/cif_core.dic
dictionary named 'cif_core.dic' version 2.4.2 from
2011-04-26.

'_exptl_absorpt_correction_type' value 'MULTI-SCAN'
changed to 'multi-scan' according to
/home/saulius/struct/CIF-dictionaries/cif_core.dic dictionary named
'cif_core.dic' version 2.4.2 from 2011-04-26.

Automatic conversion script
Id: cif_fix_values 1891 2012-01-12 08:04:46Z andrius 
;
_cod_original_sg_symbol_H-M C2/c
_cod_database_code 4509116

loop_
_symmetry_equiv_pos_as_xyz
'x, y, z'
'-x, y, -z+1/2'
'x+1/2, y+1/2, z'
'-x+1/2, y+1/2, -z+1/2'
'-x, -y, -z'
'x, -y, z-1/2'
'-x+1/2, -y+1/2, -z'
'x+1/2, -y+1/2, z-1/2'

loop_
_atom_site_label
_atom_site_type_symbol
_atom_site_fract_x
_atom_site_fract_y
_atom_site_fract_z
_atom_site_U_iso_or_equiv
_atom_site_adp_type
_atom_site_occupancy
_atom_site_symmetry_multiplicity
_atom_site_calc_flag
_atom_site_refinement_flags
_atom_site_disorder_assembly
_atom_site_disorder_group
Cu1 Cu 0.2500 0.7500 0.5000 0.0418(3) Uani 1 2 d S . .
N1 N 0.2807(6) 0.5654(15) 0.5023(8) 0.0364(16) Uani 0.50 1 d PGDU . .
C1 C 0.2988(5) 0.5049(11) 0.4394(8) 0.041(2) Uani 0.50 1 d PGDU . .
H1A H 0.2934 0.5462 0.3788 0.049 Uiso 0.50 1 d PR . .
N3 N 0.3260(5) 0.3736(9) 0.4806(9) 0.045(2) Uani 0.50 1 d PGDU . .
N2 N 0.3248(4) 0.3529(9) 0.5689(10) 0.0392(16) Uani 0.50 1 d PGDU . .
C2 C 0.2968(6) 0.4714(14) 0.5824(10) 0.037(4) Uani 0.50 1 d PGDU . .
H2A H 0.2899 0.4857 0.6368 0.044 Uiso 0.50 1 d PR . .
C3 C 0.3539(4) 0.2184(9) 0.6140(6) 0.0425(16) Uani 0.50 1 d PDU . .
H3A H 0.3397 0.1518 0.5593 0.051 Uiso 0.50 1 d PR . .
H3B H 0.3389 0.1876 0.6562 0.051 Uiso 0.50 1 d PR . .
C4 C 0.4310(3) 0.2296(6) 0.6816(5) 0.0375(14) Uani 0.50 1 d PGDU . .
C5 C 0.4672(3) 0.1174(5) 0.6820(5) 0.063(3) Uani 0.50 1 d PGDU . .
H5A H 0.4442 0.0365 0.6410 0.075 Uiso 0.50 1 d PR . .
C6 C 0.5369(3) 0.1222(5) 0.7417(5) 0.059(3) Uani 0.50 1 d PGDU . .
H6A H 0.5619 0.0447 0.7420 0.071 Uiso 0.50 1 d PR . .
C7 C 0.5703(3) 0.2392(6) 0.8011(5) 0.0375(14) Uani 0.50 1 d PGDU . .
C8 C 0.5341(4) 0.3514(5) 0.8007(6) 0.051(3) Uani 0.50 1 d PGDU . .
H8A H 0.5572 0.4323 0.8417 0.061 Uiso 0.50 1 d PR . .
C9 C 0.4645(4) 0.3466(5) 0.7409(6) 0.053(4) Uani 0.50 1 d PGDU . .
H9A H 0.4394 0.4241 0.7407 0.063 Uiso 0.50 1 d PR . .
C10 C 0.6473(4) 0.2384(10) 0.8653(6) 0.0425(16) Uani 0.50 1 d PDU . .
H10A H 0.6613 0.2528 0.8192 0.051 Uiso 0.50 1 d PR . .
H10B H 0.6633 0.1490 0.8973 0.051 Uiso 0.50 1 d PR . .
N5 N 0.6775(3) 0.3446(9) 0.9464(10) 0.0392(16) Uani 0.50 1 d PGDU . .
N6 N 0.6926(5) 0.3643(9) 1.0385(9) 0.045(2) Uani 0.50 1 d PGDU . .
C11 C 0.7188(5) 0.4843(11) 1.0681(8) 0.041(2) Uani 0.50 1 d PGDU . .
H11A H 0.7349 0.5263 1.1344 0.049 Uiso 0.50 1 d PR . .
N4 N 0.7199(6) 0.5389(15) 0.9944(9) 0.0364(16) Uani 0.50 1 d PGDU . .
C12 C 0.6943(6) 0.4525(14) 0.9191(10) 0.039(4) Uani 0.50 1 d PGDU . .
H12A H 0.6888 0.4664 0.8534 0.047 Uiso 0.50 1 d PR . .
N7 N 0.3335(2) 0.7776(4) 0.6440(3) 0.0429(10) Uani 1 1 d . . .
N8 N 0.4432(2) 0.7713(5) 0.7713(3) 0.0533(12) Uani 1 1 d . . .
N9 N 0.4060(2) 0.7801(4) 0.8117(3) 0.0413(10) Uani 1 1 d . . .
C13 C 0.3978(3) 0.7708(5) 0.6706(4) 0.0485(13) Uani 1 1 d . . .
H13 H 0.4082 0.7662 0.6215 0.058 Uiso 1 1 calc R . .
C14 C 0.3418(3) 0.7830(5) 0.7360(4) 0.0443(12) Uani 1 1 d . . .
H14 H 0.3072 0.7882 0.7456 0.053 Uiso 1 1 calc R . .
C15 C 0.4387(3) 0.7705(5) 0.9240(4) 0.0501(13) Uani 1 1 d . . .
H15A H 0.4059 0.7857 0.9403 0.060 Uiso 1 1 calc R . .
H15B H 0.4727 0.8420 0.9586 0.060 Uiso 1 1 calc R . .
C16 C 0.4706(3) 0.6302(5) 0.9636(4) 0.0410(12) Uani 1 1 d . . .
C17 C 0.4334(3) 0.5105(6) 0.9215(4) 0.0558(14) Uani 1 1 d . . .
H17 H 0.3880 0.5166 0.8682 0.067 Uiso 1 1 calc R . .
C18 C 0.5374(3) 0.6185(6) 1.0424(4) 0.0528(14) Uani 1 1 d . . .
H18 H 0.5633 0.6980 1.0717 0.063 Uiso 1 1 calc R . .
B1 B 0.1824(3) 0.6090(6) 0.6401(5) 0.0621(18) Uani 1 1 d D . .
F1 F 0.1835(5) 0.6636(10) 0.5620(6) 0.080(3) Uani 0.671(8) 1 d PDU A 1
F2 F 0.2267(5) 0.5027(9) 0.6893(9) 0.096(3) Uani 0.671(8) 1 d PDU A 1
F3 F 0.1201(3) 0.5648(7) 0.6060(8) 0.104(3) Uani 0.671(8) 1 d PDU A 1
F4 F 0.1931(3) 0.7241(7) 0.7060(5) 0.100(3) Uani 0.671(8) 1 d PDU A 1
F1' F 0.1961(10) 0.7104(15) 0.5946(12) 0.070(5) Uani 0.329(8) 1 d PDU A 2
F2' F 0.2449(6) 0.5502(16) 0.7115(12) 0.055(4) Uani 0.329(8) 1 d PDU A 2
F3' F 0.1466(10) 0.5200(17) 0.5520(11) 0.144(6) Uani 0.329(8) 1 d PDU A 2
F4' F 0.1431(8) 0.6091(19) 0.6723(13) 0.094(4) Uani 0.329(8) 1 d PDU A 2

loop_
_atom_site_aniso_label
_atom_site_aniso_U_11
_atom_site_aniso_U_22
_atom_site_aniso_U_33
_atom_site_aniso_U_23
_atom_site_aniso_U_13
_atom_site_aniso_U_12
Cu1 0.0399(5) 0.0428(5) 0.0342(5) 0.0008(4) 0.0160(4) 0.0079(4)
N1 0.039(2) 0.028(5) 0.034(2) -0.002(3) 0.0157(19) -0.005(3)
C1 0.035(5) 0.043(3) 0.039(3) -0.011(4) 0.018(3) 0.005(3)
N3 0.034(5) 0.052(3) 0.033(4) 0.011(4) 0.008(4) 0.014(3)
N2 0.038(2) 0.038(2) 0.035(3) -0.001(4) 0.016(2) 0.010(5)
C2 0.028(6) 0.039(6) 0.041(7) 0.004(5) 0.018(5) 0.018(5)
C3 0.039(3) 0.037(3) 0.046(4) 0.002(4) 0.021(3) 0.005(4)
C4 0.036(2) 0.036(3) 0.038(3) -0.001(4) 0.019(2) -0.005(5)
C5 0.045(6) 0.034(5) 0.083(7) -0.004(5) 0.020(5) -0.006(4)
C6 0.044(6) 0.037(5) 0.071(7) -0.006(5) 0.018(5) 0.008(4)
C7 0.036(2) 0.036(3) 0.038(3) -0.001(4) 0.019(2) -0.005(5)
C8 0.043(6) 0.051(6) 0.057(7) -0.021(5) 0.027(5) -0.001(5)
C9 0.042(6) 0.055(6) 0.060(7) -0.016(5) 0.028(5) 0.009(5)
C10 0.039(3) 0.037(3) 0.046(4) 0.002(4) 0.021(3) 0.005(4)
N5 0.038(2) 0.038(2) 0.035(3) -0.001(4) 0.016(2) 0.010(5)
N6 0.034(5) 0.052(3) 0.033(4) 0.011(4) 0.008(4) 0.014(3)
C11 0.035(5) 0.043(3) 0.039(3) -0.011(4) 0.018(3) 0.005(3)
N4 0.039(2) 0.028(5) 0.034(2) -0.002(3) 0.0157(19) -0.005(3)
C12 0.035(7) 0.051(8) 0.040(7) -0.002(5) 0.027(6) -0.008(6)
N7 0.041(2) 0.042(2) 0.037(2) 0.0032(17) 0.0174(19) 0.0051(18)
N8 0.042(2) 0.067(3) 0.045(2) 0.010(2) 0.022(2) 0.002(2)
N9 0.041(2) 0.040(2) 0.038(2) 0.0046(17) 0.020(2) 0.0067(17)
C13 0.043(3) 0.060(4) 0.041(3) 0.008(2) 0.024(2) 0.003(3)
C14 0.038(3) 0.048(3) 0.042(3) 0.001(2) 0.019(2) 0.007(2)
C15 0.057(3) 0.049(3) 0.034(3) 0.001(2) 0.020(2) 0.009(3)
C16 0.043(3) 0.040(3) 0.033(2) 0.002(2) 0.017(2) 0.003(2)
C17 0.038(3) 0.053(3) 0.049(3) 0.005(3) 0.008(3) 0.001(2)
C18 0.043(3) 0.047(3) 0.047(3) -0.002(2) 0.013(3) -0.010(2)
B1 0.062(5) 0.058(4) 0.068(5) 0.022(4) 0.038(4) 0.012(4)
F1 0.088(5) 0.097(6) 0.067(4) 0.029(4) 0.051(4) 0.008(4)
F2 0.108(6) 0.090(6) 0.110(6) 0.047(5) 0.074(5) 0.039(5)
F3 0.091(4) 0.078(4) 0.165(7) -0.007(4) 0.086(4) -0.023(3)
F4 0.096(5) 0.114(5) 0.082(4) -0.015(3) 0.047(3) 0.021(4)
F1' 0.072(7) 0.058(7) 0.074(8) 0.008(6) 0.037(6) -0.017(5)
F2' 0.067(7) 0.051(7) 0.047(6) 0.019(5) 0.033(5) 0.018(5)
F3' 0.150(9) 0.136(9) 0.135(8) -0.004(7) 0.073(7) -0.039(7)
F4' 0.105(8) 0.114(8) 0.101(7) 0.023(6) 0.081(6) 0.021(6)

loop_
_atom_type_symbol
_atom_type_description
_atom_type_scat_dispersion_real
_atom_type_scat_dispersion_imag
_atom_type_scat_source
C C 0.0033 0.0016 'International Tables Vol C Tables 4.2.6.8 and 6.1.1.4'
H H 0.0000 0.0000 'International Tables Vol C Tables 4.2.6.8 and 6.1.1.4'
B B 0.0013 0.0007 'International Tables Vol C Tables 4.2.6.8 and 6.1.1.4'
N N 0.0061 0.0033 'International Tables Vol C Tables 4.2.6.8 and 6.1.1.4'
F F 0.0171 0.0103 'International Tables Vol C Tables 4.2.6.8 and 6.1.1.4'
Cu Cu 0.3201 1.2651 'International Tables Vol C Tables 4.2.6.8 and 6.1.1.4'

loop_
_geom_angle_atom_site_label_1
_geom_angle_atom_site_label_2
_geom_angle_atom_site_label_3
_geom_angle
_geom_angle_site_symmetry_1
_geom_angle_site_symmetry_3
N1 Cu1 N1 180.0 7_566 .
N1 Cu1 N7 91.9(3) 7_566 .
N1 Cu1 N7 88.1(3) . .
N1 Cu1 N7 88.1(3) 7_566 7_566
N1 Cu1 N7 91.9(3) . 7_566
N7 Cu1 N7 179.999(1) . 7_566
N1 Cu1 N4 176.2(17) 7_566 2_656
N1 Cu1 N4 3.8(17) . 2_656
N7 Cu1 N4 88.6(17) . 2_656
N7 Cu1 N4 91.4(17) 7_566 2_656
N1 Cu1 N4 4(3) 7_566 8_465
N1 Cu1 N4 176(3) . 8_465
N7 Cu1 N4 91(2) . 8_465
N7 Cu1 N4 89(2) 7_566 8_465
N4 Cu1 N4 180.0(11) 2_656 8_465
N4 N1 C11 68(10) 2_656 2_656
N4 N1 C2 39(10) 2_656 .
C11 N1 C2 102.6(16) 2_656 .
N4 N1 C1 79(10) 2_656 .
C11 N1 C1 17(2) 2_656 .
C2 N1 C1 108.0 . .
N4 N1 C12 34(10) 2_656 2_656
C11 N1 C12 93(3) 2_656 2_656
C2 N1 C12 11(3) . 2_656
C1 N1 C12 97(3) . 2_656
N4 N1 Cu1 147(10) 2_656 .
C11 N1 Cu1 135(2) 2_656 .
C2 N1 Cu1 121.7(6) . .
C1 N1 Cu1 129.9(6) . .
C12 N1 Cu1 132(3) 2_656 .
C11 C1 N4 67(9) 2_656 2_656
C11 C1 N6 66(6) 2_656 2_656
N4 C1 N6 97(3) 2_656 2_656
C11 C1 N3 81(7) 2_656 .
N4 C1 N3 98.2(17) 2_656 .
N6 C1 N3 16(2) 2_656 .
C11 C1 N1 74(10) 2_656 .
N4 C1 N1 10.8(17) 2_656 .
N6 C1 N1 107(3) 2_656 .
N3 C1 N1 108.0 . .
C11 C1 H1A 111.6 2_656 .
N4 C1 H1A 135.6 2_656 .
N6 C1 H1A 124.5 2_656 .
N3 C1 H1A 126.0 . .
N1 C1 H1A 126.0 . .
N6 N3 N5 89(9) 2_656 2_656
N6 N3 C11 63(8) 2_656 2_656
N5 N3 C11 104(3) 2_656 2_656
N6 N3 N2 93(9) 2_656 .
N5 N3 N2 5.6(8) 2_656 .
C11 N3 N2 101(3) 2_656 .
N6 N3 C1 79(7) 2_656 .
N5 N3 C1 111.6(9) 2_656 .
C11 N3 C1 17(2) 2_656 .
N2 N3 C1 108.0 . .
N5 N2 C12 126(6) 2_656 2_656
N5 N2 C10 103(4) 2_656 2_656
C12 N2 C10 129(3) 2_656 2_656
N5 N2 N3 32(4) 2_656 .
C12 N2 N3 106(3) 2_656 .
C10 N2 N3 124.1(10) 2_656 .
N5 N2 C2 126(4) 2_656 .
C12 N2 C2 4(3) 2_656 .
C10 N2 C2 127.6(10) 2_656 .
N3 N2 C2 108.0 . .
N5 N2 C3 87(4) 2_656 .
C12 N2 C3 145(3) 2_656 .
C10 N2 C3 15.6(5) 2_656 .
N3 N2 C3 109.0(9) . .
C2 N2 C3 143.0(9) . .
N5 N2 N6 25(4) 2_656 2_656
C12 N2 N6 104(3) 2_656 2_656
C10 N2 N6 127(3) 2_656 2_656
N3 N2 N6 15(2) . 2_656
C2 N2 N6 105(2) . 2_656
C3 N2 N6 111(3) . 2_656
C12 C2 N4 96(10) 2_656 2_656
C12 C2 N1 100(9) 2_656 .
N4 C2 N1 8(3) 2_656 .
C12 C2 N2 17(9) 2_656 .
N4 C2 N2 102(3) 2_656 .
N1 C2 N2 108.0 . .
C12 C2 N5 18(10) 2_656 2_656
N4 C2 N5 96(4) 2_656 2_656
N1 C2 N5 102.1(9) . 2_656
N2 C2 N5 6.8(8) . 2_656
C12 C2 H2A 131.5 2_656 .
N4 C2 H2A 131.6 2_656 .
N1 C2 H2A 126.0 . .
N2 C2 H2A 126.0 . .
N5 C2 H2A 131.8 2_656 .
C10 C3 N2 73(2) 2_656 .
C10 C3 N5 82(2) 2_656 2_656
N2 C3 N5 8.9(11) . 2_656
C10 C3 C4 92(2) 2_656 .
N2 C3 C4 109.6(4) . .
N5 C3 C4 111.7(6) 2_656 .
C10 C3 C7 81(2) 2_656 2_656
N2 C3 C7 108.2(4) . 2_656
N5 C3 C7 112.0(6) 2_656 2_656
C4 C3 C7 11.3(4) . 2_656
C10 C3 H3A 154.5 2_656 .
N2 C3 H3A 109.8 . .
N5 C3 H3A 101.2 2_656 .
C4 C3 H3A 109.8 . .
C7 C3 H3A 119.9 2_656 .
C10 C3 H3B 49.7 2_656 .
N2 C3 H3B 109.7 . .
N5 C3 H3B 115.8 2_656 .
C4 C3 H3B 109.8 . .
C7 C3 H3B 100.5 2_656 .
H3A C3 H3B 108.2 . .
C7 C4 C8 85.6(13) 2_656 2_656
C7 C4 C5 128.3(17) 2_656 .
C8 C4 C5 110.4(6) 2_656 .
C7 C4 C9 58.5(16) 2_656 .
C8 C4 C9 27.9(6) 2_656 .
C5 C4 C9 120.0 . .
C7 C4 C6 76.4(16) 2_656 2_656
C8 C4 C6 117.9(9) 2_656 2_656
C5 C4 C6 52.4(5) . 2_656
C9 C4 C6 101.4(4) . 2_656
C7 C4 C3 86(3) 2_656 .
C8 C4 C3 124.2(6) 2_656 .
C5 C4 C3 117.8(3) . .
C9 C4 C3 122.2(3) . .
C6 C4 C3 113.2(5) 2_656 .
C7 C4 C10 72(2) 2_656 2_656
C8 C4 C10 118.5(6) 2_656 2_656
C5 C4 C10 128.6(6) . 2_656
C9 C4 C10 110.6(6) . 2_656
C6 C4 C10 111.2(7) 2_656 2_656
C3 C4 C10 14.1(5) . 2_656
C6 C5 C4 65.5(4) 2_656 .
C6 C5 C6 94.8(7) 2_656 .
C4 C5 C6 120.0 . .
C6 C5 C7 57.0(4) 2_656 2_656
C4 C5 C7 8.6(4) . 2_656
C6 C5 C7 117.0(4) . 2_656
C6 C5 C5 50.9(5) 2_656 2_656
C4 C5 C5 98.1(3) . 2_656
C6 C5 C5 44.0(5) . 2_656
C7 C5 C5 90.7(5) 2_656 2_656
C6 C5 H5A 109.3 2_656 .
C4 C5 H5A 120.0 . .
C6 C5 H5A 120.0 . .
C7 C5 H5A 122.3 2_656 .
C5 C5 H5A 125.3 2_656 .
C5 C6 C7 74.3(3) 2_656 .
C5 C6 C5 85.0(7) 2_656 .
C7 C6 C5 120.0 . .
C5 C6 C4 62.2(4) 2_656 2_656
C7 C6 C4 12.2(4) . 2_656
C5 C6 C4 117.5(5) . 2_656
C5 C6 C6 45.5(5) 2_656 2_656
C7 C6 C6 98.4(2) . 2_656
C5 C6 C6 39.7(4) . 2_656
C4 C6 C6 89.8(5) 2_656 2_656
C5 C6 H6A 110.9 2_656 .
C7 C6 H6A 120.0 . .
C5 C6 H6A 120.0 . .
C4 C6 H6A 121.1 2_656 .
C6 C6 H6A 128.6 2_656 .
C4 C7 C9 110(3) 2_656 2_656
C4 C7 C6 91.4(18) 2_656 .
C9 C7 C6 110.9(6) 2_656 .
C4 C7 C8 82(2) 2_656 .
C9 C7 C8 28.7(6) 2_656 .
C6 C7 C8 120.0 . .
C4 C7 C10 97(3) 2_656 .
C9 C7 C10 123.4(6) 2_656 .
C6 C7 C10 117.6(3) . .
C8 C7 C10 122.4(3) . .
C4 C7 C3 83(3) 2_656 2_656
C9 C7 C3 132.0(6) 2_656 2_656
C6 C7 C3 115.0(6) . 2_656
C8 C7 C3 122.9(6) . 2_656
C10 C7 C3 14.5(5) . 2_656
C4 C7 C5 43.2(17) 2_656 2_656
C9 C7 C5 114.5(9) 2_656 2_656
C6 C7 C5 48.7(5) . 2_656
C8 C7 C5 99.0(4) . 2_656
C10 C7 C5 118.9(5) . 2_656
C3 C7 C5 105.9(6) 2_656 2_656
C9 C8 C4 76.9(8) 2_656 2_656
C9 C8 C9 93.4(14) 2_656 .
C4 C8 C9 118.5(5) 2_656 .
C9 C8 C7 64.7(8) 2_656 .
C4 C8 C7 12.6(4) 2_656 .
C9 C8 C7 120.0 . .
C9 C8 C8 67.3(12) 2_656 2_656
C4 C8 C8 113.2(5) 2_656 2_656
C9 C8 C8 26.3(6) . 2_656
C7 C8 C8 108.7(3) . 2_656
C9 C8 H8A 111.6 2_656 .
C4 C8 H8A 119.9 2_656 .
C9 C8 H8A 120.0 . .
C7 C8 H8A 120.0 . .
C8 C8 H8A 125.2 2_656 .
C8 C9 C7 86.6(9) 2_656 2_656
C8 C9 C8 86.3(14) 2_656 .
C7 C9 C8 125.1(5) 2_656 .
C8 C9 C4 75.2(7) 2_656 .
C7 C9 C4 11.9(5) 2_656 .
C8 C9 C4 120.0 . .
C8 C9 C9 61.6(12) 2_656 2_656
C7 C9 C9 115.7(5) 2_656 2_656
C8 C9 C9 25.0(5) . 2_656
C4 C9 C9 106.5(3) . 2_656
C8 C9 H9A 108.6 2_656 .
C7 C9 H9A 113.8 2_656 .
C8 C9 H9A 120.0 . .
C4 C9 H9A 120.0 . .
C9 C9 H9A 128.4 2_656 .
C3 C10 N2 91(3) 2_656 2_656
C3 C10 N5 83(2) 2_656 .
N2 C10 N5 9(3) 2_656 .
C3 C10 C7 85(2) 2_656 .
N2 C10 C7 112(2) 2_656 .
N5 C10 C7 112.8(4) . .
C3 C10 C4 74(2) 2_656 2_656
N2 C10 C4 109(2) 2_656 2_656
N5 C10 C4 108.4(6) . 2_656
C7 C10 C4 10.8(4) . 2_656
C3 C10 H10A 155.5 2_656 .
N2 C10 H10A 101.8 2_656 .
N5 C10 H10A 109.1 . .
C7 C10 H10A 109.0 . .
C4 C10 H10A 119.7 2_656 .
C3 C10 H10B 47.7 2_656 .
N2 C10 H10B 116.5 2_656 .
N5 C10 H10B 109.0 . .
C7 C10 H10B 109.0 . .
C4 C10 H10B 102.4 2_656 .
H10A C10 H10B 107.8 . .
N2 N5 N3 142(10) 2_656 2_656
N2 N5 N6 151(9) 2_656 .
N3 N5 N6 18(3) 2_656 .
N2 N5 C12 45(10) 2_656 .
N3 N5 C12 109(2) 2_656 .
N6 N5 C12 108.0 . .
N2 N5 C10 69(10) 2_656 .
N3 N5 C10 134(3) 2_656 .
N6 N5 C10 139.4(10) . .
C12 N5 C10 112.6(10) . .
N2 N5 C3 84(10) 2_656 2_656
N3 N5 C3 120(3) 2_656 2_656
N6 N5 C3 124.0(10) . 2_656
C12 N5 C3 128.0(10) . 2_656
C10 N5 C3 15.4(5) . 2_656
N2 N5 C2 47(10) 2_656 2_656
N3 N5 C2 110(3) 2_656 2_656
N6 N5 C2 107.4(19) . 2_656
C12 N5 C2 4(2) . 2_656
C10 N5 C2 113(2) . 2_656
C3 N5 C2 128(2) 2_656 2_656
N3 N6 N5 73(9) 2_656 .
N3 N6 C11 101(6) 2_656 .
N5 N6 C11 108.0 . .
N3 N6 C1 85(5) 2_656 2_656
N5 N6 C1 109(3) . 2_656
C11 N6 C1 18(3) . 2_656
N3 N6 N2 72(9) 2_656 2_656
N5 N6 N2 4.3(16) . 2_656
C11 N6 N2 104.0(19) . 2_656
C1 N6 N2 105(4) 2_656 2_656
C1 C11 N6 96(6) 2_656 .
C1 C11 N4 95(9) 2_656 .
N6 C11 N4 108.0 . .
C1 C11 N1 88(9) 2_656 2_656
N6 C11 N1 117.6(10) . 2_656
N4 C11 N1 11.0(10) . 2_656
C1 C11 N3 82(6) 2_656 2_656
N6 C11 N3 15.7(19) . 2_656
N4 C11 N3 103(3) . 2_656
N1 C11 N3 111(2) 2_656 2_656
C1 C11 H11A 80.4 2_656 .
N6 C11 H11A 126.0 . .
N4 C11 H11A 126.0 . .
N1 C11 H11A 116.2 2_656 .
N3 C11 H11A 128.4 2_656 .
N1 N4 C2 134(5) 2_656 2_656
N1 N4 C12 140(5) 2_656 .
C2 N4 C12 13(3) 2_656 .
N1 N4 C11 101(5) 2_656 .
C2 N4 C11 120(3) 2_656 .
C12 N4 C11 108.0 . .
N1 N4 C1 91(5) 2_656 2_656
C2 N4 C1 123(4) 2_656 2_656
C12 N4 C1 109.7(17) . 2_656
C11 N4 C1 18(2) . 2_656
N1 N4 Cu1 29(5) 2_656 2_656
C2 N4 Cu1 118(3) 2_656 2_656
C12 N4 Cu1 129.3(7) . 2_656
C11 N4 Cu1 122.3(7) . 2_656
C1 N4 Cu1 116.3(16) 2_656 2_656
C2 C12 N2 159(10) 2_656 2_656
C2 C12 N4 71(10) 2_656 .
N2 C12 N4 116(3) 2_656 .
C2 C12 N5 157(10) 2_656 .
N2 C12 N5 8(3) 2_656 .
N4 C12 N5 108.0 . .
C2 C12 N1 68(9) 2_656 2_656
N2 C12 N1 120(3) 2_656 2_656
N4 C12 N1 6.6(10) . 2_656
N5 C12 N1 112.6(11) . 2_656
C2 C12 H12A 59.7 2_656 .
N2 C12 H12A 118.1 2_656 .
N4 C12 H12A 126.0 . .
N5 C12 H12A 126.0 . .
N1 C12 H12A 121.2 2_656 .
C14 N7 C13 103.0(4) . .
C14 N7 Cu1 130.4(4) . .
C13 N7 Cu1 125.7(3) . .
C13 N8 N9 103.0(4) . .
C14 N9 N8 110.2(4) . .
C14 N9 C15 129.6(4) . .
N8 N9 C15 119.8(4) . .
N8 C13 N7 113.7(5) . .
N8 C13 H13 123.1 . .
N7 C13 H13 123.1 . .
N9 C14 N7 110.0(5) . .
N9 C14 H14 125.0 . .
N7 C14 H14 125.0 . .
N9 C15 C16 110.6(4) . .
N9 C15 H15A 109.5 . .
C16 C15 H15A 109.5 . .
N9 C15 H15B 109.5 . .
C16 C15 H15B 109.5 . .
H15A C15 H15B 108.1 . .
C18 C16 C17 118.5(5) . .
C18 C16 C15 120.7(5) . .
C17 C16 C15 120.8(5) . .
C16 C17 C18 120.9(5) . 5_667
C16 C17 H17 119.6 . .
C18 C17 H17 119.6 5_667 .
C16 C18 C17 120.7(5) . 5_667
C16 C18 H18 119.7 . .
C17 C18 H18 119.7 5_667 .
F4' B1 F1 138.0(9) . .
F4' B1 F1' 130.5(13) . .
F1 B1 F1' 26.4(8) . .
F4' B1 F3 41.9(7) . .
F1 B1 F3 111.1(8) . .
F1' B1 F3 124.9(10) . .
F4' B1 F2 107.4(9) . .
F1 B1 F2 113.0(8) . .
F1' B1 F2 119.2(11) . .
F3 B1 F2 109.3(7) . .
F4' B1 F2' 113.2(12) . .
F1 B1 F2' 108.2(10) . .
F1' B1 F2' 103.5(13) . .
F3 B1 F2' 130.5(9) . .
F2 B1 F2' 24.8(8) . .
F4' B1 F3' 101.1(12) . .
F1 B1 F3' 71.2(8) . .
F1' B1 F3' 97.5(10) . .
F3 B1 F3' 59.7(9) . .
F2 B1 F3' 86.7(10) . .
F2' B1 F3' 108.4(12) . .
F4' B1 F4 66.4(9) . .
F1 B1 F4 104.8(7) . .
F1' B1 F4 79.3(9) . .
F3 B1 F4 103.5(6) . .
F2 B1 F4 114.6(7) . .
F2' B1 F4 94.1(9) . .
F3' B1 F4 157.3(10) . .

loop_
_geom_bond_atom_site_label_1
_geom_bond_atom_site_label_2
_geom_bond_distance
_geom_bond_site_symmetry_2
Cu1 N1 1.921(15) 7_566
Cu1 N1 1.921(15) .
Cu1 N7 2.009(4) .
Cu1 N7 2.009(4) 7_566
Cu1 N4 2.15(6) 2_656
Cu1 N4 2.15(7) 8_465
N1 N4 0.26(4) 2_656
N1 C11 1.35(8) 2_656
N1 C2 1.403(10) .
N1 C1 1.403(10) .
N1 C12 1.48(4) 2_656
C1 C11 0.42(6) 2_656
C1 N4 1.38(7) 2_656
C1 N6 1.39(4) 2_656
C1 N3 1.403(10) .
C1 H1A 0.9603 .
N3 N6 0.38(6) 2_656
N3 N5 1.22(2) 2_656
N3 C11 1.40(6) 2_656
N3 N2 1.403(10) .
N2 N5 0.23(3) 2_656
N2 C12 1.13(6) 2_656
N2 C10 1.391(16) 2_656
N2 C2 1.403(10) .
N2 C3 1.452(8) .
N2 N6 1.47(7) 2_656
C2 C12 0.29(7) 2_656
C2 N4 1.21(5) 2_656
C2 N5 1.55(3) 2_656
C2 H2A 0.9605 .
C3 C10 0.390(13) 2_656
C3 N5 1.459(15) 2_656
C3 C4 1.541(5) .
C3 C7 1.549(14) 2_656
C3 H3A 0.9600 .
C3 H3B 0.9601 .
C4 C7 0.303(11) 2_656
C4 C8 1.380(9) 2_656
C4 C5 1.3900 .
C4 C9 1.3900 .
C4 C6 1.430(10) 2_656
C4 C10 1.602(14) 2_656
C5 C6 1.245(14) 2_656
C5 C6 1.3900 .
C5 C7 1.596(8) 2_656
C5 H5A 0.9600 .
C6 C5 1.245(15) 2_656
C6 C7 1.3900 .
C6 C4 1.430(10) 2_656
C6 H6A 0.9599 .
C7 C4 0.303(10) 2_656
C7 C9 1.259(9) 2_656
C7 C8 1.3900 .
C7 C10 1.536(5) .
C7 C3 1.549(14) 2_656
C7 C5 1.596(10) 2_656
C8 C9 0.668(14) 2_656
C8 C4 1.380(11) 2_656
C8 C9 1.3900 .
C8 C8 1.503(16) 2_656
C8 H8A 0.9599 .
C9 C8 0.668(14) 2_656
C9 C7 1.258(8) 2_656
C9 C9 1.578(16) 2_656
C9 H9A 0.9599 .
C10 C3 0.390(13) 2_656
C10 N2 1.39(4) 2_656
C10 N5 1.458(9) .
C10 C4 1.602(14) 2_656
C10 H10A 0.9598 .
C10 H10B 0.9600 .
N5 N2 0.23(7) 2_656
N5 N3 1.22(6) 2_656
N5 N6 1.273(9) .
N5 C12 1.273(9) .
N5 C3 1.459(15) 2_656
N5 C2 1.55(6) 2_656
N6 N3 0.38(5) 2_656
N6 C11 1.273(9) .
N6 C1 1.39(4) 2_656
N6 N2 1.47(6) 2_656
C11 C1 0.42(6) 2_656
C11 N4 1.274(9) .
C11 N1 1.35(2) 2_656
C11 N3 1.40(4) 2_656
C11 H11A 0.9597 .
N4 N1 0.26(3) 2_656
N4 C2 1.21(5) 2_656
N4 C12 1.273(9) .
N4 C1 1.38(7) 2_656
N4 Cu1 2.147(14) 2_656
C12 C2 0.29(6) 2_656
C12 N2 1.13(5) 2_656
C12 N1 1.483(19) 2_656
C12 H12A 0.9596 .
N7 C14 1.326(6) .
N7 C13 1.367(6) .
N8 C13 1.306(6) .
N8 N9 1.360(6) .
N9 C14 1.314(6) .
N9 C15 1.454(6) .
C13 H13 0.9300 .
C14 H14 0.9300 .
C15 C16 1.505(6) .
C15 H15A 0.9700 .
C15 H15B 0.9700 .
C16 C18 1.372(7) .
C16 C17 1.379(7) .
C17 C18 1.382(7) 5_667
C17 H17 0.9300 .
C18 C17 1.382(7) 5_667
C18 H18 0.9300 .
B1 F4' 1.301(9) .
B1 F1 1.335(8) .
B1 F1' 1.352(10) .
B1 F3 1.352(7) .
B1 F2 1.363(8) .
B1 F2' 1.392(10) .
B1 F3' 1.420(10) .
B1 F4 1.430(7) .

loop_
_geom_torsion_atom_site_label_1
_geom_torsion_atom_site_label_2
_geom_torsion_atom_site_label_3
_geom_torsion_atom_site_label_4
_geom_torsion
_geom_torsion_site_symmetry_1
_geom_torsion_site_symmetry_4
N1 Cu1 N1 N4 -171(30) 7_566 2_656
N7 Cu1 N1 N4 98(27) . 2_656
N7 Cu1 N1 N4 -82(27) 7_566 2_656
N4 Cu1 N1 N4 -180(100) 8_465 2_656
N1 Cu1 N1 C11 -48(9) 7_566 2_656
N7 Cu1 N1 C11 -139(4) . 2_656
N7 Cu1 N1 C11 41(4) 7_566 2_656
N4 Cu1 N1 C11 123(29) 2_656 2_656
N4 Cu1 N1 C11 -57(33) 8_465 2_656
N1 Cu1 N1 C2 147(6) 7_566 .
N7 Cu1 N1 C2 55.4(4) . .
N7 Cu1 N1 C2 -124.6(4) 7_566 .
N4 Cu1 N1 C2 -42(27) 2_656 .
N4 Cu1 N1 C2 138(31) 8_465 .
N1 Cu1 N1 C1 -25(6) 7_566 .
N7 Cu1 N1 C1 -116.2(8) . .
N7 Cu1 N1 C1 63.8(8) 7_566 .
N4 Cu1 N1 C1 146(27) 2_656 .
N4 Cu1 N1 C1 -34(31) 8_465 .
N1 Cu1 N1 C12 141(7) 7_566 2_656
N7 Cu1 N1 C12 50(3) . 2_656
N7 Cu1 N1 C12 -130(3) 7_566 2_656
N4 Cu1 N1 C12 -48(24) 2_656 2_656
N4 Cu1 N1 C12 132(29) 8_465 2_656
N4 N1 C1 C11 49(9) 2_656 2_656
C2 N1 C1 C11 75(7) . 2_656
C12 N1 C1 C11 78(6) 2_656 2_656
Cu1 N1 C1 C11 -113(7) . 2_656
C11 N1 C1 N4 -49(10) 2_656 2_656
C2 N1 C1 N4 25(14) . 2_656
C12 N1 C1 N4 28(12) 2_656 2_656
Cu1 N1 C1 N4 -162(14) . 2_656
N4 N1 C1 N6 -9(12) 2_656 2_656
C11 N1 C1 N6 -58(5) 2_656 2_656
C2 N1 C1 N6 17(3) . 2_656
C12 N1 C1 N6 19.6(6) 2_656 2_656
Cu1 N1 C1 N6 -171(3) . 2_656
N4 N1 C1 N3 -25(14) 2_656 .
C11 N1 C1 N3 -75(7) 2_656 .
C2 N1 C1 N3 0.0 . .
C12 N1 C1 N3 3(2) 2_656 .
Cu1 N1 C1 N3 172.4(8) . .
C11 C1 N3 N6 20(4) 2_656 2_656
N4 C1 N3 N6 85(10) 2_656 2_656
N1 C1 N3 N6 90(10) . 2_656
C11 C1 N3 N5 -65(10) 2_656 2_656
N4 C1 N3 N5 0(3) 2_656 2_656
N6 C1 N3 N5 -85(10) 2_656 2_656
N1 C1 N3 N5 4.6(6) . 2_656
N4 C1 N3 C11 65(9) 2_656 2_656
N6 C1 N3 C11 -20(4) 2_656 2_656
N1 C1 N3 C11 70(10) . 2_656
C11 C1 N3 N2 -70(10) 2_656 .
N4 C1 N3 N2 -5(3) 2_656 .
N6 C1 N3 N2 -90(10) 2_656 .
N1 C1 N3 N2 0.0 . .
N6 N3 N2 N5 51(9) 2_656 2_656
C11 N3 N2 N5 114(8) 2_656 2_656
C1 N3 N2 N5 131(7) . 2_656
N6 N3 N2 C12 -84(9) 2_656 2_656
N5 N3 N2 C12 -135(9) 2_656 2_656
C11 N3 N2 C12 -20.6(12) 2_656 2_656
C1 N3 N2 C12 -4(3) . 2_656
N6 N3 N2 C10 105(8) 2_656 2_656
N5 N3 N2 C10 54(7) 2_656 2_656
C11 N3 N2 C10 169(3) 2_656 2_656
C1 N3 N2 C10 -174.8(8) . 2_656
N6 N3 N2 C2 -80(8) 2_656 .
N5 N3 N2 C2 -131(7) 2_656 .
C11 N3 N2 C2 -17(2) 2_656 .
C1 N3 N2 C2 0.0 . .
N6 N3 N2 C3 101(8) 2_656 .
N5 N3 N2 C3 50(7) 2_656 .
C11 N3 N2 C3 164(2) 2_656 .
C1 N3 N2 C3 -179.0(2) . .
N5 N3 N2 N6 -51(9) 2_656 2_656
C11 N3 N2 N6 63(8) 2_656 2_656
C1 N3 N2 N6 80(8) . 2_656
N4 N1 C2 C12 57(24) 2_656 2_656
C11 N1 C2 C12 33(10) 2_656 2_656
C1 N1 C2 C12 15(12) . 2_656
Cu1 N1 C2 C12 -158(12) . 2_656
C11 N1 C2 N4 -25(22) 2_656 2_656
C1 N1 C2 N4 -42(25) . 2_656
C12 N1 C2 N4 -57(23) 2_656 2_656
Cu1 N1 C2 N4 145(25) . 2_656
N4 N1 C2 N2 42(24) 2_656 .
C11 N1 C2 N2 17(3) 2_656 .
C1 N1 C2 N2 0.0 . .
C12 N1 C2 N2 -15(12) 2_656 .
Cu1 N1 C2 N2 -173.2(8) . .
N4 N1 C2 N5 39(24) 2_656 2_656
C11 N1 C2 N5 14(3) 2_656 2_656
C1 N1 C2 N5 -3.4(4) . 2_656
C12 N1 C2 N5 -19(12) 2_656 2_656
Cu1 N1 C2 N5 -176.6(10) . 2_656
N5 N2 C2 N4 -24(6) 2_656 2_656
C10 N2 C2 N4 180(3) 2_656 2_656
N3 N2 C2 N4 5(3) . 2_656
C3 N2 C2 N4 -176(3) . 2_656
N6 N2 C2 N4 -10.0(14) 2_656 2_656
N5 N2 C2 N1 -30(5) 2_656 .
C10 N2 C2 N1 174.6(9) 2_656 .
N3 N2 C2 N1 0.0 . .
C3 N2 C2 N1 178.4(4) . .
N6 N2 C2 N1 -15.4(19) 2_656 .
C10 N2 C2 N5 -156(5) 2_656 2_656
N3 N2 C2 N5 30(4) . 2_656
C3 N2 C2 N5 -152(5) . 2_656
N6 N2 C2 N5 14(5) 2_656 2_656
N5 N2 C3 C10 -169(5) 2_656 2_656
C12 N2 C3 C10 -5(5) 2_656 2_656
N3 N2 C3 C10 167(2) . 2_656
C2 N2 C3 C10 -12(3) . 2_656
N6 N2 C3 C10 -177(4) 2_656 2_656
C12 N2 C3 N5 164(6) 2_656 2_656
C10 N2 C3 N5 169(5) 2_656 2_656
N3 N2 C3 N5 -24(4) . 2_656
C2 N2 C3 N5 158(4) . 2_656
N6 N2 C3 N5 -8(4) 2_656 2_656
N5 N2 C3 C4 105(3) 2_656 .
C12 N2 C3 C4 -91(5) 2_656 .
C10 N2 C3 C4 -86(2) 2_656 .
N3 N2 C3 C4 80.9(6) . .
C2 N2 C3 C4 -97.5(7) . .
N6 N2 C3 C4 97(2) 2_656 .
N5 N2 C3 C7 117(4) 2_656 2_656
C12 N2 C3 C7 -79(5) 2_656 2_656
C10 N2 C3 C7 -74(2) 2_656 2_656
N3 N2 C3 C7 92.7(8) . 2_656
C2 N2 C3 C7 -85.7(9) . 2_656
N6 N2 C3 C7 109(2) 2_656 2_656
C10 C3 C4 C7 12(2) 2_656 2_656
N2 C3 C4 C7 84.6(9) . 2_656
N5 C3 C4 C7 93.8(9) 2_656 2_656
C10 C3 C4 C8 -70(2) 2_656 2_656
N2 C3 C4 C8 2.7(9) . 2_656
N5 C3 C4 C8 12.0(8) 2_656 2_656
C7 C3 C4 C8 -81.8(5) 2_656 2_656
C10 C3 C4 C5 143(2) 2_656 .
N2 C3 C4 C5 -143.9(8) . .
N5 C3 C4 C5 -134.6(8) 2_656 .
C7 C3 C4 C5 131.6(7) 2_656 .
C10 C3 C4 C9 -37(2) 2_656 .
N2 C3 C4 C9 36.2(8) . .
N5 C3 C4 C9 45.4(8) 2_656 .
C7 C3 C4 C9 -48.4(7) 2_656 .
C10 C3 C4 C6 85(3) 2_656 2_656
N2 C3 C4 C6 157.8(9) . 2_656
N5 C3 C4 C6 167.1(9) 2_656 2_656
C7 C3 C4 C6 73.3(12) 2_656 2_656
N2 C3 C4 C10 73(3) . 2_656
N5 C3 C4 C10 82(2) 2_656 2_656
C7 C3 C4 C10 -12(2) 2_656 2_656
C7 C4 C5 C6 9(2) 2_656 2_656
C8 C4 C5 C6 110.1(10) 2_656 2_656
C9 C4 C5 C6 81.0(6) . 2_656
C3 C4 C5 C6 -99.0(6) . 2_656
C10 C4 C5 C6 -88.2(7) 2_656 2_656
C7 C4 C5 C6 -72(3) 2_656 .
C8 C4 C5 C6 29.1(6) 2_656 .
C9 C4 C5 C6 0.0 . .
C6 C4 C5 C6 -81.0(6) 2_656 .
C3 C4 C5 C6 -179.95(9) . .
C10 C4 C5 C6 -169.2(6) 2_656 .
C8 C4 C5 C7 101(3) 2_656 2_656
C9 C4 C5 C7 72(3) . 2_656
C6 C4 C5 C7 -9(2) 2_656 2_656
C3 C4 C5 C7 -108(3) . 2_656
C10 C4 C5 C7 -97(3) 2_656 2_656
C7 C4 C5 C5 -31(2) 2_656 2_656
C8 C4 C5 C5 70.0(8) 2_656 2_656
C9 C4 C5 C5 40.9(4) . 2_656
C6 C4 C5 C5 -40.1(4) 2_656 2_656
C3 C4 C5 C5 -139.1(4) . 2_656
C10 C4 C5 C5 -128.3(7) 2_656 2_656
C6 C5 C6 C5 4.30(5) 2_656 2_656
C4 C5 C6 C5 68.7 . 2_656
C7 C5 C6 C5 59.5(4) 2_656 2_656
C6 C5 C6 C7 -64.4 2_656 .
C4 C5 C6 C7 0.0 . .
C7 C5 C6 C7 -9.2(4) 2_656 .
C5 C5 C6 C7 -68.7 2_656 .
C6 C5 C6 C4 -50.7(4) 2_656 2_656
C4 C5 C6 C4 13.7(4) . 2_656
C7 C5 C6 C4 4.5(3) 2_656 2_656
C5 C5 C6 C4 -55.0(4) 2_656 2_656
C4 C5 C6 C6 64.4 . 2_656
C7 C5 C6 C6 55.2(4) 2_656 2_656
C5 C5 C6 C6 -4.30(5) 2_656 2_656
C5 C6 C7 C4 7(2) 2_656 2_656
C5 C6 C7 C4 81(3) . 2_656
C6 C6 C7 C4 46(2) 2_656 2_656
C5 C6 C7 C9 -104.8(10) 2_656 2_656
C5 C6 C7 C9 -30.2(7) . 2_656
C4 C6 C7 C9 -112(3) 2_656 2_656
C6 C6 C7 C9 -65.8(8) 2_656 2_656
C5 C6 C7 C8 -74.6(6) 2_656 .
C5 C6 C7 C8 0.0 . .
C4 C6 C7 C8 -81(3) 2_656 .
C6 C6 C7 C8 -35.6(4) 2_656 .
C5 C6 C7 C10 105.5(6) 2_656 .
C5 C6 C7 C10 -179.9(3) . .
C4 C6 C7 C10 99(3) 2_656 .
C6 C6 C7 C10 144.5(4) 2_656 .
C5 C6 C7 C3 89.6(6) 2_656 2_656
C5 C6 C7 C3 164.1(5) . 2_656
C4 C6 C7 C3 83(2) 2_656 2_656
C6 C6 C7 C3 128.6(6) 2_656 2_656
C5 C6 C7 C5 74.6(6) . 2_656
C4 C6 C7 C5 -7(2) 2_656 2_656
C6 C6 C7 C5 39.0(4) 2_656 2_656
C4 C7 C8 C9 -166(3) 2_656 2_656
C6 C7 C8 C9 -78.6(13) . 2_656
C10 C7 C8 C9 101.3(13) . 2_656
C3 C7 C8 C9 118.5(13) 2_656 2_656
C5 C7 C8 C9 -125.8(15) 2_656 2_656
C9 C7 C8 C4 166(3) 2_656 2_656
C6 C7 C8 C4 87(2) . 2_656
C10 C7 C8 C4 -93(2) . 2_656
C3 C7 C8 C4 -76(2) 2_656 2_656
C5 C7 C8 C4 39.7(19) 2_656 2_656
C4 C7 C8 C9 -87(2) 2_656 .
C9 C7 C8 C9 78.6(13) 2_656 .
C6 C7 C8 C9 0.0 . .
C10 C7 C8 C9 179.9(3) . .
C3 C7 C8 C9 -162.8(5) 2_656 .
C5 C7 C8 C9 -47.1(5) 2_656 .
C4 C7 C8 C8 -113(2) 2_656 2_656
C9 C7 C8 C8 52.4(11) 2_656 2_656
C6 C7 C8 C8 -26.2(5) . 2_656
C10 C7 C8 C8 153.7(6) . 2_656
C3 C7 C8 C8 170.9(8) 2_656 2_656
C5 C7 C8 C8 -73.4(7) 2_656 2_656
C9 C8 C9 C8 -7.99(17) 2_656 2_656
C4 C8 C9 C8 -84.9(5) 2_656 2_656
C7 C8 C9 C8 -70.58(10) . 2_656
C9 C8 C9 C7 75.3(6) 2_656 2_656
C4 C8 C9 C7 -1.6(4) 2_656 2_656
C7 C8 C9 C7 12.7(6) . 2_656
C8 C8 C9 C7 83.3(7) 2_656 2_656
C9 C8 C9 C4 62.58(10) 2_656 .
C4 C8 C9 C4 -14.3(5) 2_656 .
C7 C8 C9 C4 0.0 . .
C8 C8 C9 C4 70.58(9) 2_656 .
C4 C8 C9 C9 -76.9(4) 2_656 2_656
C7 C8 C9 C9 -62.58(10) . 2_656
C8 C8 C9 C9 7.99(17) 2_656 2_656
C7 C4 C9 C8 -164(4) 2_656 2_656
C5 C4 C9 C8 76.7(13) . 2_656
C6 C4 C9 C8 129.7(16) 2_656 2_656
C3 C4 C9 C8 -103.3(12) . 2_656
C10 C4 C9 C8 -112.3(12) 2_656 2_656
C8 C4 C9 C7 164(4) 2_656 2_656
C5 C4 C9 C7 -119(2) . 2_656
C6 C4 C9 C7 -66(2) 2_656 2_656
C3 C4 C9 C7 61(2) . 2_656
C10 C4 C9 C7 52(2) 2_656 2_656
C7 C4 C9 C8 119(2) 2_656 .
C8 C4 C9 C8 -76.7(13) 2_656 .
C5 C4 C9 C8 0.0 . .
C6 C4 C9 C8 52.9(6) 2_656 .
C3 C4 C9 C8 179.95(9) . .
C10 C4 C9 C8 171.0(5) 2_656 .
C7 C4 C9 C9 142(3) 2_656 2_656
C8 C4 C9 C9 -53.7(11) 2_656 2_656
C5 C4 C9 C9 23.0(5) . 2_656
C6 C4 C9 C9 76.0(8) 2_656 2_656
C3 C4 C9 C9 -157.0(4) . 2_656
C10 C4 C9 C9 -166.0(8) 2_656 2_656
C4 C7 C10 C3 11.7(16) 2_656 2_656
C9 C7 C10 C3 131(3) 2_656 2_656
C6 C7 C10 C3 -84(2) . 2_656
C8 C7 C10 C3 97(2) . 2_656
C5 C7 C10 C3 -28(2) 2_656 2_656
C4 C7 C10 N2 -77(3) 2_656 2_656
C9 C7 C10 N2 42(3) 2_656 2_656
C6 C7 C10 N2 -173(3) . 2_656
C8 C7 C10 N2 8(3) . 2_656
C3 C7 C10 N2 -89(4) 2_656 2_656
C5 C7 C10 N2 -117(3) 2_656 2_656
C4 C7 C10 N5 -67.9(18) 2_656 .
C9 C7 C10 N5 51.3(10) 2_656 .
C6 C7 C10 N5 -163.1(8) . .
C8 C7 C10 N5 17.0(9) . .
C3 C7 C10 N5 -80(2) 2_656 .
C5 C7 C10 N5 -107.4(9) 2_656 .
C9 C7 C10 C4 119(2) 2_656 2_656
C6 C7 C10 C4 -95.3(18) . 2_656
C8 C7 C10 C4 84.8(18) . 2_656
C3 C7 C10 C4 -11.7(16) 2_656 2_656
C5 C7 C10 C4 -39.5(16) 2_656 2_656
C3 C10 N5 N2 -169(14) 2_656 2_656
C7 C10 N5 N2 -88(13) . 2_656
C4 C10 N5 N2 -98(13) 2_656 2_656
C3 C10 N5 N3 -25(4) 2_656 2_656
N2 C10 N5 N3 144(16) 2_656 2_656
C7 C10 N5 N3 56(4) . 2_656
C4 C10 N5 N3 46(3) 2_656 2_656
C3 C10 N5 N6 0(2) 2_656 .
N2 C10 N5 N6 169(13) 2_656 .
C7 C10 N5 N6 81.0(8) . .
C4 C10 N5 N6 70.4(8) 2_656 .
C3 C10 N5 C12 -180(2) 2_656 .
N2 C10 N5 C12 -11(13) 2_656 .
C7 C10 N5 C12 -98.8(7) . .
C4 C10 N5 C12 -109.3(8) 2_656 .
N2 C10 N5 C3 169(14) 2_656 2_656
C7 C10 N5 C3 81(2) . 2_656
C4 C10 N5 C3 70(2) 2_656 2_656
C3 C10 N5 C2 176(3) 2_656 2_656
N2 C10 N5 C2 -15(11) 2_656 2_656
C7 C10 N5 C2 -103(2) . 2_656
C4 C10 N5 C2 -114(2) 2_656 2_656
N2 N5 N6 N3 75(25) 2_656 2_656
C12 N5 N6 N3 96(7) . 2_656
C10 N5 N6 N3 -83(7) . 2_656
C3 N5 N6 N3 -83(7) 2_656 2_656
C2 N5 N6 N3 101(7) 2_656 2_656
N2 N5 N6 C11 -21(28) 2_656 .
N3 N5 N6 C11 -96(7) 2_656 .
C12 N5 N6 C11 0.0 . .
C10 N5 N6 C11 -179.71(17) . .
C3 N5 N6 C11 -179.7(8) 2_656 .
C2 N5 N6 C11 4(2) 2_656 .
N2 N5 N6 C1 -3(25) 2_656 2_656
N3 N5 N6 C1 -78(6) 2_656 2_656
C12 N5 N6 C1 19(3) . 2_656
C10 N5 N6 C1 -161(3) . 2_656
C3 N5 N6 C1 -161(3) 2_656 2_656
C2 N5 N6 C1 22.8(12) 2_656 2_656
N3 N5 N6 N2 -75(24) 2_656 2_656
C12 N5 N6 N2 21(28) . 2_656
C10 N5 N6 N2 -158(28) . 2_656
C3 N5 N6 N2 -158(28) 2_656 2_656
C2 N5 N6 N2 26(26) 2_656 2_656
N3 N6 C11 C1 22(4) 2_656 2_656
N5 N6 C11 C1 97(9) . 2_656
N2 N6 C11 C1 96(9) 2_656 2_656
N3 N6 C11 N4 -75(10) 2_656 .
N5 N6 C11 N4 0.0 . .
C1 N6 C11 N4 -97(9) 2_656 .
N2 N6 C11 N4 -1.6(19) 2_656 .
N3 N6 C11 N1 -70(10) 2_656 2_656
N5 N6 C11 N1 5.8(11) . 2_656
C1 N6 C11 N1 -92(9) 2_656 2_656
N2 N6 C11 N1 4(2) 2_656 2_656
N5 N6 C11 N3 75(10) . 2_656
C1 N6 C11 N3 -22(4) 2_656 2_656
N2 N6 C11 N3 74(10) 2_656 2_656
C1 C11 N4 N1 54(7) 2_656 2_656
N6 C11 N4 N1 152(5) . 2_656
N3 C11 N4 N1 136(5) 2_656 2_656
C1 C11 N4 C2 -104(8) 2_656 2_656
N6 C11 N4 C2 -6(3) . 2_656
N1 C11 N4 C2 -158(6) 2_656 2_656
N3 C11 N4 C2 -21.6(17) 2_656 2_656
C1 C11 N4 C12 -98(6) 2_656 .
N6 C11 N4 C12 0.0 . .
N1 C11 N4 C12 -152(5) 2_656 .
N3 C11 N4 C12 -15.6(19) 2_656 .
N6 C11 N4 C1 98(6) . 2_656
N1 C11 N4 C1 -54(7) 2_656 2_656
N3 C11 N4 C1 83(6) 2_656 2_656
C1 C11 N4 Cu1 75(5) 2_656 2_656
N6 C11 N4 Cu1 173.5(8) . 2_656
N1 C11 N4 Cu1 21(5) 2_656 2_656
N3 C11 N4 Cu1 158(2) 2_656 2_656
N1 N4 C12 C2 69(17) 2_656 2_656
C11 N4 C12 C2 -156(11) . 2_656
C1 N4 C12 C2 -175(13) 2_656 2_656
Cu1 N4 C12 C2 31(11) 2_656 2_656
N1 N4 C12 N2 -132(8) 2_656 2_656
C2 N4 C12 N2 159(13) 2_656 2_656
C11 N4 C12 N2 2(3) . 2_656
C1 N4 C12 N2 -16.4(7) 2_656 2_656
Cu1 N4 C12 N2 -171(3) 2_656 2_656
N1 N4 C12 N5 -135(9) 2_656 .
C2 N4 C12 N5 156(11) 2_656 .
C11 N4 C12 N5 0.0 . .
C1 N4 C12 N5 -19(2) 2_656 .
Cu1 N4 C12 N5 -172.9(9) 2_656 .
C2 N4 C12 N1 -69(17) 2_656 2_656
C11 N4 C12 N1 135(9) . 2_656
C1 N4 C12 N1 116(8) 2_656 2_656
Cu1 N4 C12 N1 -38(8) 2_656 2_656
N3 N5 C12 C2 101(27) 2_656 2_656
N6 N5 C12 C2 83(26) . 2_656
C10 N5 C12 C2 -97(26) . 2_656
C3 N5 C12 C2 -97(26) 2_656 2_656
N3 N5 C12 N2 -147(18) 2_656 2_656
N6 N5 C12 N2 -165(16) . 2_656
C10 N5 C12 N2 14(16) . 2_656
C3 N5 C12 N2 14(15) 2_656 2_656
N2 N5 C12 N4 165(16) 2_656 .
N3 N5 C12 N4 19(3) 2_656 .
N6 N5 C12 N4 0.0 . .
C10 N5 C12 N4 179.81(12) . .
C3 N5 C12 N4 179.7(8) 2_656 .
C2 N5 C12 N4 -83(26) 2_656 .
N2 N5 C12 N1 160(16) 2_656 2_656
N3 N5 C12 N1 13(3) 2_656 2_656
N6 N5 C12 N1 -5.1(10) . 2_656
C10 N5 C12 N1 174.7(10) . 2_656
C3 N5 C12 N1 174.6(11) 2_656 2_656
C2 N5 C12 N1 -88(26) 2_656 2_656
N1 Cu1 N7 C14 73.5(5) 7_566 .
N1 Cu1 N7 C14 -106.5(5) . .
N7 Cu1 N7 C14 137(11) 7_566 .
N4 Cu1 N7 C14 -102.8(17) 2_656 .
N4 Cu1 N7 C14 77(2) 8_465 .
N1 Cu1 N7 C13 -119.0(5) 7_566 .
N1 Cu1 N7 C13 61.0(5) . .
N7 Cu1 N7 C13 -56(11) 7_566 .
N4 Cu1 N7 C13 64.7(17) 2_656 .
N4 Cu1 N7 C13 -115(2) 8_465 .
C13 N8 N9 C14 0.6(5) . .
C13 N8 N9 C15 174.3(4) . .
N9 N8 C13 N7 -0.5(6) . .
C14 N7 C13 N8 0.2(6) . .
Cu1 N7 C13 N8 -170.0(3) . .
N8 N9 C14 N7 -0.5(5) . .
C15 N9 C14 N7 -173.4(4) . .
C13 N7 C14 N9 0.2(5) . .
Cu1 N7 C14 N9 169.8(3) . .
C14 N9 C15 C16 108.9(6) . .
N8 N9 C15 C16 -63.5(6) . .
N9 C15 C16 C18 124.9(5) . .
N9 C15 C16 C17 -55.0(7) . .
C18 C16 C17 C18 -0.1(9) . 5_667
C15 C16 C17 C18 179.8(5) . 5_667
C17 C16 C18 C17 0.0(9) . 5_667
C15 C16 C18 C17 -179.8(5) . 5_667
